data_2237490
loop_
_publ_author_name
'Al-Salahi, Rashad'
'Marzouk, Mohamed'
'Al-Omar, Mohamed A.'
'Amr, Abd El-Galil E.'
'Ng, Seik Weng'
'Tiekink, Edward R. T.'

_publ_section_title
;
 2-Methylsulfanyl-1,2,4-triazolo[1,5-<i>a</i>]quinazoline-5(4<i>H</i>)-thione
;
_journal_coeditor_code HB7045
_journal_issue 3
_journal_name_full 'Acta Crystallographica Section E'
_journal_page_first o434
_journal_paper_doi 10.1107/S1600536813004881
_journal_volume 69
_journal_year 2013
_chemical_formula_iupac 'C10 H8 N4 S2'
_chemical_formula_moiety 'C10 H8 N4 S2'
_chemical_formula_sum 'C10 H8 N4 S2'
_chemical_formula_weight 248.32
_chemical_name_systematic
;
2-Methylsulfanyl-1,2,4-triazolo[1,5-<i>a</i>]quinazoline-5(4<i>H</i>)-thione
;
_space_group_IT_number 14
_symmetry_cell_setting monoclinic
_symmetry_space_group_name_Hall '-P 2ybc'
_symmetry_space_group_name_H-M 'P 1 21/c 1'
_atom_sites_solution_hydrogens geom
_atom_sites_solution_primary direct
_atom_sites_solution_secondary difmap
_audit_creation_method SHELXL-97
_cell_angle_alpha 90.00
_cell_angle_beta 99.127(10)
_cell_angle_gamma 90.00
_cell_formula_units_Z 4
_cell_length_a 10.5414(11)
_cell_length_b 4.9335(6)
_cell_length_c 20.0943(19)
_cell_measurement_reflns_used 1314
_cell_measurement_temperature 295(2)
_cell_measurement_theta_max 27.50
_cell_measurement_theta_min 3.05
_cell_volume 1031.79(19)
_computing_cell_refinement 'CrysAlis PRO (Agilent, 2011)'
_computing_data_collection 'CrysAlis PRO (Agilent, 2011)'
_computing_data_reduction 'CrysAlis PRO (Agilent, 2011)'
_computing_molecular_graphics
;
ORTEP-3 for Windows (Farrugia, 2012) and DIAMOND (Brandenburg,
2006)
;
_computing_publication_material 'publCIF (Westrip, 2010)'
_computing_structure_refinement 'SHELXL97 (Sheldrick, 2008)'
_computing_structure_solution 'SHELXS97 (Sheldrick, 2008)'
_diffrn_ambient_temperature 295(2)
_diffrn_detector_area_resol_mean 10.4041
_diffrn_measured_fraction_theta_full 0.998
_diffrn_measured_fraction_theta_max 0.998
_diffrn_measurement_device_type 'Agilent SuperNova Dual diffractometer with an Atlas detector'
_diffrn_measurement_method '\w scan'
_diffrn_radiation_monochromator Mirror
_diffrn_radiation_source 'SuperNova (Mo) X-ray Source'
_diffrn_radiation_type MoK\a
_diffrn_radiation_wavelength 0.71073
_diffrn_reflns_av_R_equivalents 0.0347
_diffrn_reflns_av_sigmaI/netI 0.0553
_diffrn_reflns_limit_h_max 12
_diffrn_reflns_limit_h_min -13
_diffrn_reflns_limit_k_max 6
_diffrn_reflns_limit_k_min -5
_diffrn_reflns_limit_l_max 26
_diffrn_reflns_limit_l_min -22
_diffrn_reflns_number 5096
_diffrn_reflns_theta_full 27.56
_diffrn_reflns_theta_max 27.56
_diffrn_reflns_theta_min 3.05
_diffrn_standards_decay_% 0
_diffrn_standards_interval_count 0
_diffrn_standards_interval_time 0
_diffrn_standards_number 0
_exptl_absorpt_coefficient_mu 0.489
_exptl_absorpt_correction_T_max 1.0000
_exptl_absorpt_correction_T_min 0.86413
_exptl_absorpt_correction_type multi-scan
_exptl_absorpt_process_details '(CrysAlis PRO; Agilent, 2011)'
_exptl_crystal_colour yellow
_exptl_crystal_density_diffrn 1.599
_exptl_crystal_density_method 'not measured'
_exptl_crystal_description prism
_exptl_crystal_F_000 512
_exptl_crystal_size_max 0.30
_exptl_crystal_size_mid 0.15
_exptl_crystal_size_min 0.05
_refine_diff_density_max 0.280
_refine_diff_density_min -0.288
_refine_ls_extinction_method none
_refine_ls_goodness_of_fit_ref 0.933
_refine_ls_hydrogen_treatment mixed
_refine_ls_matrix_type full
_refine_ls_number_parameters 149
_refine_ls_number_reflns 2389
_refine_ls_number_restraints 1
_refine_ls_restrained_S_all 0.933
_refine_ls_R_factor_all 0.0645
_refine_ls_R_factor_gt 0.0399
_refine_ls_shift/su_max 0.001
_refine_ls_shift/su_mean 0.000
_refine_ls_structure_factor_coef Fsqd
_refine_ls_weighting_details 'calc w=1/[\s^2^(Fo^2^)+(0.0452P)^2^] where P=(Fo^2^+2Fc^2^)/3'
_refine_ls_weighting_scheme calc
_refine_ls_wR_factor_gt 0.0877
_refine_ls_wR_factor_ref 0.0975
_reflns_number_gt 1667
_reflns_number_total 2389
_reflns_threshold_expression I>2\s(I)
_cod_data_source_file hb7045.cif
_cod_data_source_block I
_cod_original_sg_symbol_H-M 'P 21/c'
_cod_database_code 2237490
_cod_database_fobs_code 2237490

loop_
_symmetry_equiv_pos_as_xyz
'x, y, z'
'-x, y+1/2, -z+1/2'
'-x, -y, -z'
'x, -y-1/2, z-1/2'

loop_
_atom_site_type_symbol
_atom_site_label
_atom_site_fract_x
_atom_site_fract_y
_atom_site_fract_z
_atom_site_U_iso_or_equiv
_atom_site_adp_type
_atom_site_calc_flag
_atom_site_refinement_flags
_atom_site_occupancy
_atom_site_symmetry_multiplicity
S S1 0.57415(5) 0.09061(12) 0.69579(3) 0.03633(18) Uani d . 1 1
S S2 0.69330(6) 1.14441(14) 0.43364(3) 0.0455(2) Uani d . 1 1
N N1 0.63890(16) 0.7597(4) 0.51388(8) 0.0334(4) Uani d D 1 1
H H1 0.5735(15) 0.728(5) 0.4828(9) 0.052(7) Uiso d D 1 1
N N2 0.75333(14) 0.6491(3) 0.61961(8) 0.0288(4) Uani d . 1 1
N N3 0.74549(16) 0.4772(3) 0.67308(8) 0.0309(4) Uani d . 1 1
N N4 0.57690(15) 0.4139(4) 0.58757(8) 0.0325(4) Uani d . 1 1
C C1 0.72154(19) 0.9632(4) 0.50311(10) 0.0316(5) Uani d . 1 1
C C2 0.83231(19) 1.0021(4) 0.55680(10) 0.0306(5) Uani d . 1 1
C C3 0.92564(19) 1.1992(5) 0.55164(11) 0.0363(5) Uani d . 1 1
H H3 0.9169 1.3102 0.5138 0.044 Uiso calc R 1 1
C C4 1.0296(2) 1.2317(5) 0.60125(11) 0.0403(6) Uani d . 1 1
H H4 1.0906 1.3640 0.5970 0.048 Uiso calc R 1 1
C C5 1.04387(19) 1.0665(5) 0.65804(11) 0.0385(5) Uani d . 1 1
H H5 1.1151 1.0883 0.6914 0.046 Uiso calc R 1 1
C C6 0.95443(19) 0.8723(4) 0.66552(10) 0.0358(5) Uani d . 1 1
H H6 0.9644 0.7626 0.7036 0.043 Uiso calc R 1 1
C C7 0.84829(18) 0.8415(4) 0.61517(10) 0.0292(5) Uani d . 1 1
C C8 0.65228(18) 0.6076(4) 0.57102(9) 0.0294(5) Uani d . 1 1
C C9 0.63785(18) 0.3432(4) 0.65066(10) 0.0296(5) Uani d . 1 1
C C10 0.6908(2) 0.0885(5) 0.77103(11) 0.0474(6) Uani d . 1 1
H H10A 0.6676 -0.0456 0.8016 0.071 Uiso calc R 1 1
H H10B 0.6935 0.2637 0.7920 0.071 Uiso calc R 1 1
H H10C 0.7738 0.0461 0.7599 0.071 Uiso calc R 1 1

loop_
_atom_site_aniso_label
_atom_site_aniso_U_11
_atom_site_aniso_U_22
_atom_site_aniso_U_33
_atom_site_aniso_U_12
_atom_site_aniso_U_13
_atom_site_aniso_U_23
S1 0.0370(3) 0.0390(4) 0.0320(3) -0.0018(3) 0.0023(2) 0.0034(3)
S2 0.0496(4) 0.0525(4) 0.0330(3) -0.0007(3) 0.0019(3) 0.0110(3)
N1 0.0337(9) 0.0388(11) 0.0247(9) -0.0014(9) -0.0046(8) 0.0023(8)
N2 0.0291(8) 0.0321(10) 0.0237(8) 0.0019(8) -0.0006(7) 0.0006(8)
N3 0.0339(9) 0.0321(10) 0.0256(9) 0.0011(8) 0.0015(7) 0.0028(8)
N4 0.0328(9) 0.0369(11) 0.0266(9) 0.0011(9) 0.0007(7) 0.0016(8)
C1 0.0351(11) 0.0320(12) 0.0285(11) 0.0054(10) 0.0070(9) -0.0012(9)
C2 0.0329(10) 0.0314(12) 0.0282(11) 0.0062(10) 0.0069(9) -0.0035(9)
C3 0.0380(11) 0.0367(13) 0.0354(12) -0.0001(11) 0.0091(10) -0.0006(10)
C4 0.0366(12) 0.0394(14) 0.0457(13) -0.0061(11) 0.0090(10) -0.0064(12)
C5 0.0306(11) 0.0436(14) 0.0387(12) 0.0001(11) -0.0024(10) -0.0089(11)
C6 0.0363(11) 0.0380(13) 0.0313(11) 0.0050(10) -0.0007(9) -0.0009(10)
C7 0.0287(10) 0.0304(11) 0.0283(11) 0.0020(9) 0.0044(8) -0.0040(9)
C8 0.0316(10) 0.0316(12) 0.0234(10) 0.0038(10) -0.0007(8) -0.0027(9)
C9 0.0310(10) 0.0302(12) 0.0270(10) 0.0044(10) 0.0029(9) -0.0020(9)
C10 0.0511(14) 0.0587(17) 0.0299(12) -0.0044(13) -0.0007(10) 0.0097(12)

loop_
_atom_type_symbol
_atom_type_description
_atom_type_scat_dispersion_real
_atom_type_scat_dispersion_imag
_atom_type_scat_source
C C 0.0033 0.0016 'International Tables Vol C Tables 4.2.6.8 and 6.1.1.4'
H H 0.0000 0.0000 'International Tables Vol C Tables 4.2.6.8 and 6.1.1.4'
N N 0.0061 0.0033 'International Tables Vol C Tables 4.2.6.8 and 6.1.1.4'
S S 0.1246 0.1234 'International Tables Vol C Tables 4.2.6.8 and 6.1.1.4'

loop_
_geom_angle_atom_site_label_1
_geom_angle_atom_site_label_2
_geom_angle_atom_site_label_3
_geom_angle
C9 S1 C10 100.05(10)
C8 N1 C1 123.68(17)
C8 N1 H1 118.3(16)
C1 N1 H1 118.0(16)
C8 N2 N3 109.51(16)
C8 N2 C7 123.58(17)
N3 N2 C7 126.91(15)
C9 N3 N2 101.24(15)
C8 N4 C9 101.80(16)
N1 C1 C2 115.51(18)
N1 C1 S2 119.93(15)
C2 C1 S2 124.56(17)
C3 C2 C7 117.51(18)
C3 C2 C1 121.46(19)
C7 C2 C1 121.0(2)
C4 C3 C2 121.2(2)
C4 C3 H3 119.4
C2 C3 H3 119.4
C3 C4 C5 119.9(2)
C3 C4 H4 120.0
C5 C4 H4 120.0
C6 C5 C4 120.89(19)
C6 C5 H5 119.6
C4 C5 H5 119.6
C5 C6 C7 119.0(2)
C5 C6 H6 120.5
C7 C6 H6 120.5
C6 C7 N2 122.05(19)
C6 C7 C2 121.4(2)
N2 C7 C2 116.50(17)
N4 C8 N2 111.57(18)
N4 C8 N1 128.80(17)
N2 C8 N1 119.63(19)
N3 C9 N4 115.88(18)
N3 C9 S1 124.04(15)
N4 C9 S1 120.09(15)
S1 C10 H10A 109.5
S1 C10 H10B 109.5
H10A C10 H10B 109.5
S1 C10 H10C 109.5
H10A C10 H10C 109.5
H10B C10 H10C 109.5

loop_
_geom_bond_atom_site_label_1
_geom_bond_atom_site_label_2
_geom_bond_distance
S1 C9 1.738(2)
S1 C10 1.791(2)
S2 C1 1.645(2)
N1 C8 1.360(2)
N1 C1 1.369(3)
N1 H1 0.868(10)
N2 C8 1.342(2)
N2 N3 1.381(2)
N2 C7 1.392(2)
N3 C9 1.329(2)
N4 C8 1.319(3)
N4 C9 1.372(2)
C1 C2 1.471(3)
C2 C3 1.399(3)
C2 C7 1.403(3)
C3 C4 1.369(3)
C3 H3 0.9300
C4 C5 1.391(3)
C4 H4 0.9300
C5 C6 1.369(3)
C5 H5 0.9300
C6 C7 1.393(3)
C6 H6 0.9300
C10 H10A 0.9600
C10 H10B 0.9600
C10 H10C 0.9600

loop_
_geom_hbond_atom_site_label_D
_geom_hbond_atom_site_label_H
_geom_hbond_atom_site_label_A
_geom_hbond_site_symmetry_A
_geom_hbond_distance_DH
_geom_hbond_distance_HA
_geom_hbond_distance_DA
_geom_hbond_angle_DHA
N1 H1 N4 3_666 0.868(10) 2.072(11) 2.931(2) 171(2)

loop_
_geom_torsion_atom_site_label_1
_geom_torsion_atom_site_label_2
_geom_torsion_atom_site_label_3
_geom_torsion_atom_site_label_4
_geom_torsion
C8 N2 N3 C9 0.5(2)
C7 N2 N3 C9 179.49(18)
C8 N1 C1 C2 2.8(3)
C8 N1 C1 S2 -177.27(16)
N1 C1 C2 C3 178.67(19)
S2 C1 C2 C3 -1.3(3)
N1 C1 C2 C7 -1.2(3)
S2 C1 C2 C7 178.89(16)
C7 C2 C3 C4 0.9(3)
C1 C2 C3 C4 -178.9(2)
C2 C3 C4 C5 0.1(3)
C3 C4 C5 C6 -0.6(3)
C4 C5 C6 C7 0.1(3)
C5 C6 C7 N2 -179.68(19)
C5 C6 C7 C2 1.0(3)
C8 N2 C7 C6 -177.57(19)
N3 N2 C7 C6 3.6(3)
C8 N2 C7 C2 1.8(3)
N3 N2 C7 C2 -177.02(18)
C3 C2 C7 C6 -1.4(3)
C1 C2 C7 C6 178.41(19)
C3 C2 C7 N2 179.17(17)
C1 C2 C7 N2 -1.0(3)
C9 N4 C8 N2 1.2(2)
C9 N4 C8 N1 -178.6(2)
N3 N2 C8 N4 -1.2(2)
C7 N2 C8 N4 179.82(17)
N3 N2 C8 N1 178.65(17)
C7 N2 C8 N1 -0.4(3)
C1 N1 C8 N4 177.7(2)
C1 N1 C8 N2 -2.1(3)
N2 N3 C9 N4 0.3(2)
N2 N3 C9 S1 179.79(14)
C8 N4 C9 N3 -0.9(2)
C8 N4 C9 S1 179.53(15)
C10 S1 C9 N3 0.4(2)
C10 S1 C9 N4 179.93(17)

loop_
_cod_related_entry_id
_cod_related_entry_database
_cod_related_entry_code
1 ChemSpider 30658345
